data_7039983
loop_
_publ_author_name
'Fiorini, Valentina'
'Zacchini, Stefano'
'Raiteri, Paolo'
'Mazzoni, Rita'
'Zanotti, Valerio'
'Massi, Massimiliano'
'Stagni, Stefano'

_publ_section_title
;
 Negatively charged Ir(iii) cyclometalated complexes containing a
 chelating bis-tetrazolato ligand: synthesis, photophysics and the study
 of reactivity with electrophiles.
;
_journal_issue 32
_journal_name_full 'Dalton transactions (Cambridge, England : 2003)'
_journal_page_first 12884
_journal_page_last 12896
_journal_paper_doi 10.1039/c6dt02524b
_journal_volume 45
_journal_year 2016
_chemical_formula_sum 'C36 H36 Ir N11'
_chemical_formula_weight 814.96
_chemical_name_systematic
; 
 ? 
;
_space_group_IT_number 2
_symmetry_cell_setting triclinic
_symmetry_space_group_name_Hall '-P 1'
_symmetry_space_group_name_H-M 'P -1'
_atom_sites_solution_hydrogens geom
_atom_sites_solution_primary direct
_atom_sites_solution_secondary difmap
_audit_creation_method SHELXL-97
_audit_update_record
;
2016-06-20 deposited with the CCDC.
2016-07-20 downloaded from the CCDC.
;
_cell_angle_alpha 72.808(3)
_cell_angle_beta 73.021(2)
_cell_angle_gamma 63.995(2)
_cell_formula_units_Z 2
_cell_length_a 12.0892(5)
_cell_length_b 12.2178(5)
_cell_length_c 12.8423(6)
_cell_measurement_reflns_used 9990
_cell_measurement_temperature 100(2)
_cell_measurement_theta_max 25.989
_cell_measurement_theta_min 2.2775
_cell_volume 1599.23(12)
_computing_cell_refinement 'APEX2 (Bruker AXS, 2006)'
_computing_data_collection 'APEX2 (Bruker AXS, 2006)'
_computing_data_reduction 'SAINT (Bruker AXS, 2004)'
_computing_molecular_graphics 'ORTEPII (Johnson, 1996)'
_computing_publication_material 'XCIF (Bruker AXS, 2001)'
_computing_structure_refinement 'SHELXL-97 (Sheldrick, 1997)'
_computing_structure_solution 'SHELXS-97 (Sheldrick, 1990)'
_diffrn_ambient_temperature 100(2)
_diffrn_measured_fraction_theta_full 0.998
_diffrn_measured_fraction_theta_max 0.998
_diffrn_measurement_device_type 'CCD area detector'
_diffrn_measurement_method 'phi and omega scans'
_diffrn_radiation_monochromator graphite
_diffrn_radiation_source 'fine-focus sealed tube'
_diffrn_radiation_type MoK\a
_diffrn_radiation_wavelength 0.71073
_diffrn_reflns_av_R_equivalents 0.0638
_diffrn_reflns_av_sigmaI/netI 0.0564
_diffrn_reflns_limit_h_max 14
_diffrn_reflns_limit_h_min -14
_diffrn_reflns_limit_k_max 14
_diffrn_reflns_limit_k_min -14
_diffrn_reflns_limit_l_max 15
_diffrn_reflns_limit_l_min -15
_diffrn_reflns_number 22006
_diffrn_reflns_theta_full 25.03
_diffrn_reflns_theta_max 25.03
_diffrn_reflns_theta_min 1.91
_exptl_absorpt_coefficient_mu 4.221
_exptl_absorpt_correction_T_max 0.7025
_exptl_absorpt_correction_T_min 0.6099
_exptl_absorpt_correction_type empirical
_exptl_absorpt_process_details
; 
 Data were corrected for Lorentz polarization and absorption
 effects (empirical absorption correction SADABS).
 R(int) =  0.1092 (selected reflections only, before parameter refinement)
 R(int) =  0.0630 (selected reflections only, after parameter refinement)
;
_exptl_crystal_colour yellow
_exptl_crystal_density_diffrn 1.692
_exptl_crystal_density_method 'not measured'
_exptl_crystal_description prism
_exptl_crystal_F_000 812
_exptl_crystal_size_max 0.13
_exptl_crystal_size_mid 0.11
_exptl_crystal_size_min 0.09
_refine_diff_density_max 3.463
_refine_diff_density_min -1.933
_refine_diff_density_rms 0.182
_refine_ls_extinction_method none
_refine_ls_goodness_of_fit_ref 1.066
_refine_ls_hydrogen_treatment constr
_refine_ls_matrix_type full
_refine_ls_number_parameters 433
_refine_ls_number_reflns 5648
_refine_ls_number_restraints 51
_refine_ls_restrained_S_all 1.070
_refine_ls_R_factor_all 0.0628
_refine_ls_R_factor_gt 0.0444
_refine_ls_shift/su_max 0.000
_refine_ls_shift/su_mean 0.000
_refine_ls_structure_factor_coef Fsqd
_refine_ls_weighting_details 'calc w=1/[\s^2^(Fo^2^)+(0.0475P)^2^+12.2784P] where P=(Fo^2^+2Fc^2^)/3'
_refine_ls_weighting_scheme calc
_refine_ls_wR_factor_gt 0.1016
_refine_ls_wR_factor_ref 0.1140
_reflns_number_gt 4736
_reflns_number_total 5648
_reflns_threshold_expression >2sigma(I)
_cod_data_source_file c6dt02524b2.cif
_cod_data_source_block p-1
_cod_depositor_comments
;
The following automatic conversions were performed:

'_symmetry_cell_setting' value 'Triclinic' changed to 'triclinic'
according to
/usr/data/users/saulius/crontab/automatic-downloads/rss-feeds/RSC/lib/dictionaries/cif_core.dic
dictionary named 'cif_core.dic' version 2.4.2 from 2011-04-26.

Automatic conversion script
Id: cif_fix_values 4268 2015-11-12 08:31:59Z antanas 

 Adding full bibliography for 7039983.cif.
;
_cod_original_sg_symbol_H-M P-1
_cod_database_code 7039983

loop_
_symmetry_equiv_pos_as_xyz
'x, y, z'
'-x, -y, -z'

loop_
_atom_site_label
_atom_site_type_symbol
_atom_site_fract_x
_atom_site_fract_y
_atom_site_fract_z
_atom_site_U_iso_or_equiv
_atom_site_adp_type
_atom_site_occupancy
_atom_site_symmetry_multiplicity
_atom_site_calc_flag
_atom_site_refinement_flags
_atom_site_disorder_assembly
_atom_site_disorder_group
Ir1 Ir -0.23881(3) 0.24705(3) -0.22223(3) 0.02299(12) Uani 1 1 d . . .
N1 N -0.0879(5) 0.3019(6) -0.2337(5) 0.0237(14) Uani 1 1 d . . .
N2 N 0.0187(6) 0.2649(6) -0.3107(6) 0.0275(15) Uani 1 1 d . . .
N3 N 0.0964(6) 0.3092(7) -0.3014(6) 0.0321(16) Uani 1 1 d . . .
N4 N 0.0443(6) 0.3744(7) -0.2198(6) 0.0322(16) Uani 1 1 d . . .
N5 N -0.3610(5) 0.4370(6) -0.2041(5) 0.0229(14) Uani 1 1 d . . .
N6 N -0.4451(6) 0.5034(6) -0.2726(6) 0.0320(17) Uani 1 1 d . . .
N7 N -0.4850(8) 0.6185(8) -0.2673(7) 0.055(3) Uani 1 1 d . . .
N8 N -0.4304(7) 0.6333(7) -0.1965(7) 0.046(2) Uani 1 1 d . . .
N9 N -0.2553(6) 0.3155(6) -0.3870(6) 0.0279(15) Uani 1 1 d . . .
N10 N -0.2300(5) 0.1627(6) -0.0588(5) 0.0227(14) Uani 1 1 d . . .
C1 C -0.0689(7) 0.3692(7) -0.1788(6) 0.0219(16) Uani 1 1 d . . .
C2 C -0.1517(7) 0.4291(7) -0.0854(7) 0.0244(17) Uani 1 1 d . . .
C3 C -0.0940(7) 0.4281(7) -0.0052(7) 0.0279(18) Uani 1 1 d . . .
H3 H -0.0056 0.3866 -0.0125 0.033 Uiso 1 1 calc R . .
C4 C -0.1624(8) 0.4861(8) 0.0855(7) 0.0328(19) Uani 1 1 d . . .
H4 H -0.1207 0.4829 0.1393 0.039 Uiso 1 1 calc R . .
C5 C -0.2915(8) 0.5487(8) 0.0964(7) 0.0302(18) Uani 1 1 d . . .
H5 H -0.3393 0.5886 0.1575 0.036 Uiso 1 1 calc R . .
C6 C -0.3489(8) 0.5516(8) 0.0166(7) 0.0294(18) Uani 1 1 d . . .
H6 H -0.4372 0.5942 0.0243 0.035 Uiso 1 1 calc R . .
C7 C -0.2832(7) 0.4949(7) -0.0743(6) 0.0233(16) Uani 1 1 d . . .
C8 C -0.3539(7) 0.5172(7) -0.1591(6) 0.0256(17) Uani 1 1 d . . .
C9 C -0.1848(8) 0.3700(7) -0.4639(7) 0.0298(18) Uani 1 1 d . . .
H9 H -0.1152 0.3718 -0.4453 0.036 Uiso 1 1 calc R . .
C10 C -0.2093(8) 0.4246(8) -0.5706(7) 0.034(2) Uani 1 1 d . . .
H10 H -0.1594 0.4659 -0.6231 0.041 Uiso 1 1 calc R . .
C11 C -0.3085(8) 0.4174(8) -0.5988(7) 0.034(2) Uani 1 1 d . . .
H11 H -0.3272 0.4532 -0.6712 0.041 Uiso 1 1 calc R . .
C12 C -0.3780(8) 0.3578(8) -0.5204(7) 0.0300(19) Uani 1 1 d . . .
H12 H -0.4449 0.3510 -0.5390 0.036 Uiso 1 1 calc R . .
C13 C -0.3524(7) 0.3064(7) -0.4128(7) 0.0268(17) Uani 1 1 d . . .
C14 C -0.4255(7) 0.2470(7) -0.3215(7) 0.0264(17) Uani 1 1 d . . .
C15 C -0.5312(8) 0.2331(8) -0.3311(7) 0.0330(19) Uani 1 1 d . . .
H15 H -0.5591 0.2641 -0.3999 0.040 Uiso 1 1 calc R . .
C16 C -0.5944(8) 0.1753(8) -0.2421(8) 0.034(2) Uani 1 1 d . . .
H16 H -0.6666 0.1671 -0.2487 0.041 Uiso 1 1 calc R . .
C17 C -0.5519(8) 0.1287(9) -0.1423(8) 0.037(2) Uani 1 1 d . . .
H17 H -0.5930 0.0849 -0.0816 0.044 Uiso 1 1 calc R . .
C18 C -0.4501(7) 0.1452(7) -0.1299(7) 0.0275(18) Uani 1 1 d . . .
H18 H -0.4250 0.1157 -0.0599 0.033 Uiso 1 1 calc R . .
C19 C -0.3835(7) 0.2052(7) -0.2198(6) 0.0232(17) Uani 1 1 d . . .
C20 C -0.2971(7) 0.2131(7) 0.0312(6) 0.0251(17) Uani 1 1 d . . .
H20 H -0.3510 0.2984 0.0201 0.030 Uiso 1 1 calc R . .
C21 C -0.2919(7) 0.1485(8) 0.1376(7) 0.0306(19) Uani 1 1 d . . .
H21 H -0.3415 0.1885 0.1984 0.037 Uiso 1 1 calc R . .
C22 C -0.2136(7) 0.0240(8) 0.1561(7) 0.0298(18) Uani 1 1 d . . .
H22 H -0.2059 -0.0218 0.2294 0.036 Uiso 1 1 calc R . .
C23 C -0.1468(7) -0.0325(7) 0.0653(7) 0.0289(18) Uani 1 1 d . . .
H23 H -0.0960 -0.1187 0.0761 0.035 Uiso 1 1 calc R . .
C24 C -0.1546(6) 0.0377(7) -0.0415(6) 0.0232(16) Uani 1 1 d . . .
C25 C -0.0875(7) -0.0105(8) -0.1441(7) 0.0282(18) Uani 1 1 d . . .
C26 C 0.0002(7) -0.1304(7) -0.1460(7) 0.0315(19) Uani 1 1 d . . .
H26 H 0.0178 -0.1860 -0.0779 0.038 Uiso 1 1 calc R . .
C27 C 0.0616(8) -0.1705(8) -0.2430(8) 0.040(2) Uani 1 1 d . . .
H27 H 0.1191 -0.2540 -0.2435 0.048 Uiso 1 1 calc R . .
C28 C 0.0378(9) -0.0860(9) -0.3416(8) 0.043(2) Uani 1 1 d . . .
H28 H 0.0829 -0.1110 -0.4104 0.052 Uiso 1 1 calc R . .
C29 C -0.0502(8) 0.0337(8) -0.3414(7) 0.036(2) Uani 1 1 d . . .
H29 H -0.0665 0.0890 -0.4099 0.044 Uiso 1 1 calc R . .
C30 C -0.1153(7) 0.0744(8) -0.2421(6) 0.0245(17) Uani 1 1 d . . .
N31 N -0.2775(9) -0.1944(8) -0.3253(9) 0.069(2) Uani 1 1 d DU A .
H31 H -0.3290 -0.2338 -0.2772 0.083 Uiso 1 1 calc R . .
C301 C -0.2736(13) -0.1214(10) -0.2548(10) 0.067(3) Uani 1 1 d DU . .
H30A H -0.3463 -0.0409 -0.2596 0.080 Uiso 1 1 calc R . .
H30B H -0.1965 -0.1038 -0.2836 0.080 Uiso 1 1 calc R . .
C302 C -0.2761(12) -0.1860(11) -0.1349(9) 0.068(3) Uani 1 1 d DU . .
H30C H -0.2734 -0.1331 -0.0921 0.102 Uiso 1 1 calc R . .
H30D H -0.2034 -0.2649 -0.1293 0.102 Uiso 1 1 calc R . .
H30E H -0.3533 -0.2019 -0.1053 0.102 Uiso 1 1 calc R . .
C303 C -0.1580(11) -0.2999(11) -0.3429(11) 0.071(3) Uani 1 1 d DU . .
H30F H -0.1382 -0.3480 -0.2692 0.086 Uiso 1 1 calc R . .
H30G H -0.0921 -0.2665 -0.3809 0.086 Uiso 1 1 calc R . .
C304 C -0.1485(12) -0.3874(10) -0.4071(9) 0.065(3) Uani 1 1 d DU . .
H30H H -0.0646 -0.4536 -0.4118 0.097 Uiso 1 1 calc R . .
H30I H -0.1633 -0.3428 -0.4821 0.097 Uiso 1 1 calc R . .
H30J H -0.2114 -0.4237 -0.3700 0.097 Uiso 1 1 calc R . .
C305 C -0.3447(12) -0.1286(12) -0.4151(11) 0.093(4) Uani 1 1 d DU . .
H30K H -0.4310 -0.0725 -0.3882 0.111 Uiso 0.615(17) 1 calc PR A 1
H30L H -0.3490 -0.1872 -0.4517 0.111 Uiso 0.615(17) 1 calc PR A 1
H31K H -0.2795 -0.1295 -0.4832 0.111 Uiso 0.385(17) 1 calc PR A 2
H31L H -0.3871 -0.0412 -0.4054 0.111 Uiso 0.385(17) 1 calc PR A 2
C306 C -0.2679(17) -0.0536(17) -0.4961(15) 0.062(5) Uiso 0.615(17) 1 d PDU A 1
H30M H -0.3086 -0.0050 -0.5600 0.092 Uiso 0.615(17) 1 calc PR A 1
H30N H -0.1830 -0.1109 -0.5217 0.092 Uiso 0.615(17) 1 calc PR A 1
H30O H -0.2634 0.0024 -0.4579 0.092 Uiso 0.615(17) 1 calc PR A 1
C316 C -0.4434(17) -0.1569(18) -0.4453(16) 0.023(5) Uiso 0.385(17) 1 d PDU A 2
H31A H -0.4746 -0.0955 -0.5099 0.035 Uiso 0.385(17) 1 calc PR A 2
H31B H -0.5133 -0.1529 -0.3822 0.035 Uiso 0.385(17) 1 calc PR A 2
H31C H -0.4047 -0.2401 -0.4627 0.035 Uiso 0.385(17) 1 calc PR A 2

loop_
_atom_site_aniso_label
_atom_site_aniso_U_11
_atom_site_aniso_U_22
_atom_site_aniso_U_33
_atom_site_aniso_U_23
_atom_site_aniso_U_13
_atom_site_aniso_U_12
Ir1 0.01651(16) 0.02882(18) 0.02349(18) -0.00426(12) -0.00604(11) -0.00772(12)
N1 0.016(3) 0.027(4) 0.023(3) -0.009(3) -0.003(3) -0.002(3)
N2 0.018(3) 0.030(4) 0.030(4) -0.006(3) -0.006(3) -0.004(3)
N3 0.021(3) 0.042(4) 0.037(4) -0.010(3) -0.004(3) -0.015(3)
N4 0.019(3) 0.044(4) 0.037(4) -0.011(3) -0.008(3) -0.011(3)
N5 0.016(3) 0.030(4) 0.023(3) -0.008(3) -0.010(3) -0.004(3)
N6 0.024(3) 0.033(4) 0.035(4) -0.015(3) -0.017(3) 0.006(3)
N7 0.049(5) 0.045(5) 0.062(6) -0.030(4) -0.043(4) 0.021(4)
N8 0.050(5) 0.034(4) 0.052(5) -0.027(4) -0.037(4) 0.015(4)
N9 0.016(3) 0.029(4) 0.035(4) -0.006(3) 0.003(3) -0.011(3)
N10 0.015(3) 0.029(4) 0.023(3) -0.008(3) -0.004(3) -0.005(3)
C1 0.016(4) 0.024(4) 0.026(4) 0.000(3) -0.011(3) -0.009(3)
C2 0.024(4) 0.022(4) 0.027(4) -0.001(3) -0.011(3) -0.007(3)
C3 0.025(4) 0.032(5) 0.032(5) 0.000(4) -0.013(3) -0.014(4)
C4 0.044(5) 0.041(5) 0.024(4) -0.004(4) -0.012(4) -0.025(4)
C5 0.037(5) 0.032(5) 0.021(4) -0.004(4) -0.004(3) -0.014(4)
C6 0.027(4) 0.032(5) 0.027(4) -0.006(4) -0.004(3) -0.011(4)
C7 0.021(4) 0.022(4) 0.024(4) -0.004(3) -0.007(3) -0.004(3)
C8 0.019(4) 0.028(4) 0.026(4) -0.010(3) -0.004(3) -0.002(3)
C9 0.032(4) 0.027(4) 0.033(5) -0.002(4) -0.011(4) -0.013(4)
C10 0.040(5) 0.035(5) 0.025(4) -0.001(4) -0.004(4) -0.015(4)
C11 0.040(5) 0.035(5) 0.021(4) -0.002(4) -0.010(4) -0.008(4)
C12 0.032(4) 0.035(5) 0.024(4) -0.006(4) -0.016(4) -0.008(4)
C13 0.022(4) 0.027(4) 0.028(4) -0.004(3) -0.009(3) -0.005(3)
C14 0.022(4) 0.028(4) 0.032(5) -0.010(4) -0.013(3) -0.005(3)
C15 0.028(4) 0.035(5) 0.037(5) -0.004(4) -0.016(4) -0.009(4)
C16 0.023(4) 0.036(5) 0.053(6) -0.016(4) -0.010(4) -0.012(4)
C17 0.025(4) 0.044(5) 0.043(5) -0.010(4) -0.005(4) -0.016(4)
C18 0.021(4) 0.032(4) 0.030(4) -0.006(4) -0.006(3) -0.010(3)
C19 0.018(4) 0.019(4) 0.029(4) -0.010(3) -0.007(3) 0.002(3)
C20 0.017(4) 0.029(4) 0.030(4) -0.011(4) -0.005(3) -0.005(3)
C21 0.024(4) 0.036(5) 0.026(4) -0.005(4) -0.007(3) -0.005(4)
C22 0.025(4) 0.037(5) 0.023(4) -0.002(4) -0.008(3) -0.009(4)
C23 0.023(4) 0.024(4) 0.035(5) 0.001(4) -0.013(3) -0.005(3)
C24 0.014(3) 0.027(4) 0.029(4) -0.005(3) -0.009(3) -0.005(3)
C25 0.025(4) 0.034(5) 0.028(4) -0.005(4) -0.007(3) -0.014(4)
C26 0.028(4) 0.022(4) 0.038(5) -0.003(4) -0.012(4) -0.001(3)
C27 0.033(5) 0.027(5) 0.043(6) -0.018(4) -0.004(4) 0.007(4)
C28 0.045(5) 0.039(5) 0.034(5) -0.016(4) -0.004(4) -0.002(4)
C29 0.036(5) 0.041(5) 0.028(5) -0.006(4) -0.009(4) -0.009(4)
C30 0.024(4) 0.037(5) 0.018(4) -0.005(3) -0.010(3) -0.013(3)
N31 0.071(5) 0.055(4) 0.086(5) -0.032(4) -0.022(4) -0.014(4)
C301 0.082(6) 0.045(5) 0.082(7) -0.027(5) -0.020(6) -0.020(5)
C302 0.085(8) 0.053(7) 0.075(8) -0.016(6) -0.009(7) -0.037(6)
C303 0.070(6) 0.058(6) 0.079(7) -0.025(5) -0.006(6) -0.015(5)
C304 0.078(8) 0.041(6) 0.054(7) -0.014(5) 0.019(6) -0.021(5)
C305 0.090(7) 0.065(6) 0.082(7) -0.011(6) -0.006(6) -0.003(6)

loop_
_atom_type_symbol
_atom_type_description
_atom_type_scat_dispersion_real
_atom_type_scat_dispersion_imag
_atom_type_scat_source
C C 0.0033 0.0016 'International Tables Vol C Tables 4.2.6.8 and 6.1.1.4'
H H 0.0000 0.0000 'International Tables Vol C Tables 4.2.6.8 and 6.1.1.4'
N N 0.0061 0.0033 'International Tables Vol C Tables 4.2.6.8 and 6.1.1.4'
Ir Ir -1.4442 7.9887 'International Tables Vol C Tables 4.2.6.8 and 6.1.1.4'

loop_
_geom_angle_atom_site_label_1
_geom_angle_atom_site_label_2
_geom_angle_atom_site_label_3
_geom_angle
C19 Ir1 C30 91.3(3)
C19 Ir1 N10 93.1(3)
C30 Ir1 N10 80.3(3)
C19 Ir1 N9 80.8(3)
C30 Ir1 N9 96.1(3)
N10 Ir1 N9 172.9(3)
C19 Ir1 N1 176.2(3)
C30 Ir1 N1 90.8(3)
N10 Ir1 N1 90.3(2)
N9 Ir1 N1 95.9(2)
C19 Ir1 N5 92.5(3)
C30 Ir1 N5 176.0(3)
N10 Ir1 N5 100.5(2)
N9 Ir1 N5 83.6(2)
N1 Ir1 N5 85.3(2)
C1 N1 N2 105.4(6)
C1 N1 Ir1 134.9(5)
N2 N1 Ir1 119.7(5)
N3 N2 N1 108.5(6)
N2 N3 N4 110.0(6)
C1 N4 N3 105.9(6)
C8 N5 N6 106.7(6)
C8 N5 Ir1 133.0(5)
N6 N5 Ir1 117.9(5)
N7 N6 N5 107.6(6)
N6 N7 N8 111.2(7)
C8 N8 N7 103.7(7)
C9 N9 C13 120.1(7)
C9 N9 Ir1 125.6(6)
C13 N9 Ir1 114.1(5)
C20 N10 C24 117.6(7)
C20 N10 Ir1 127.1(5)
C24 N10 Ir1 115.1(5)
N4 C1 N1 110.3(7)
N4 C1 C2 120.7(7)
N1 C1 C2 129.0(6)
C3 C2 C7 117.8(7)
C3 C2 C1 116.6(7)
C7 C2 C1 125.5(7)
C2 C3 C4 122.0(7)
C2 C3 H3 119.0
C4 C3 H3 119.0
C5 C4 C3 119.6(7)
C5 C4 H4 120.2
C3 C4 H4 120.2
C6 C5 C4 118.6(8)
C6 C5 H5 120.7
C4 C5 H5 120.7
C5 C6 C7 122.9(7)
C5 C6 H6 118.6
C7 C6 H6 118.6
C6 C7 C2 119.0(7)
C6 C7 C8 117.1(7)
C2 C7 C8 123.7(7)
N5 C8 N8 110.7(7)
N5 C8 C7 129.6(7)
N8 C8 C7 119.6(7)
N9 C9 C10 122.3(8)
N9 C9 H9 118.9
C10 C9 H9 118.9
C9 C10 C11 118.7(8)
C9 C10 H10 120.7
C11 C10 H10 120.7
C12 C11 C10 118.6(8)
C12 C11 H11 120.7
C10 C11 H11 120.7
C11 C12 C13 121.1(8)
C11 C12 H12 119.4
C13 C12 H12 119.4
N9 C13 C12 119.1(7)
N9 C13 C14 115.6(7)
C12 C13 C14 125.2(7)
C15 C14 C19 121.2(8)
C15 C14 C13 123.8(7)
C19 C14 C13 115.0(7)
C16 C15 C14 120.6(8)
C16 C15 H15 119.7
C14 C15 H15 119.7
C15 C16 C17 119.3(8)
C15 C16 H16 120.4
C17 C16 H16 120.4
C16 C17 C18 121.0(8)
C16 C17 H17 119.5
C18 C17 H17 119.5
C17 C18 C19 121.0(8)
C17 C18 H18 119.5
C19 C18 H18 119.5
C18 C19 C14 116.8(7)
C18 C19 Ir1 128.8(6)
C14 C19 Ir1 114.3(6)
N10 C20 C21 123.6(7)
N10 C20 H20 118.2
C21 C20 H20 118.2
C20 C21 C22 119.3(8)
C20 C21 H21 120.3
C22 C21 H21 120.3
C21 C22 C23 118.7(7)
C21 C22 H22 120.7
C23 C22 H22 120.7
C22 C23 C24 119.7(7)
C22 C23 H23 120.1
C24 C23 H23 120.1
N10 C24 C23 121.0(7)
N10 C24 C25 114.0(7)
C23 C24 C25 125.0(7)
C26 C25 C30 121.1(8)
C26 C25 C24 123.5(7)
C30 C25 C24 115.4(7)
C27 C26 C25 121.5(8)
C27 C26 H26 119.2
C25 C26 H26 119.2
C26 C27 C28 118.1(8)
C26 C27 H27 120.9
C28 C27 H27 120.9
C29 C28 C27 121.2(8)
C29 C28 H28 119.4
C27 C28 H28 119.4
C28 C29 C30 120.8(8)
C28 C29 H29 119.6
C30 C29 H29 119.6
C29 C30 C25 117.2(8)
C29 C30 Ir1 127.6(6)
C25 C30 Ir1 115.1(6)
C305 N31 C303 119.2(10)
C305 N31 C301 117.9(10)
C303 N31 C301 111.1(9)
C305 N31 H31 101.6
C303 N31 H31 101.6
C301 N31 H31 101.6
N31 C301 C302 113.1(10)
N31 C301 H30A 108.9
C302 C301 H30A 108.9
N31 C301 H30B 108.9
C302 C301 H30B 108.9
H30A C301 H30B 107.8
C301 C302 H30C 109.5
C301 C302 H30D 109.5
H30C C302 H30D 109.5
C301 C302 H30E 109.5
H30C C302 H30E 109.5
H30D C302 H30E 109.5
N31 C303 C304 118.0(10)
N31 C303 H30F 107.8
C304 C303 H30F 107.8
N31 C303 H30G 107.8
C304 C303 H30G 107.8
H30F C303 H30G 107.2
C303 C304 H30H 109.5
C303 C304 H30I 109.5
H30H C304 H30I 109.5
C303 C304 H30J 109.5
H30H C304 H30J 109.5
H30I C304 H30J 109.5
N31 C305 C316 127.7(13)
N31 C305 C306 104.5(12)
C316 C305 C306 125.2(14)
N31 C305 H30K 110.9
C316 C305 H30K 68.7
C306 C305 H30K 110.9
N31 C305 H30L 110.9
C316 C305 H30L 40.2
C306 C305 H30L 110.9
H30K C305 H30L 108.9
N31 C305 H31K 105.4
C316 C305 H31K 105.4
C306 C305 H31K 36.5
H30K C305 H31K 137.4
H30L C305 H31K 77.0
N31 C305 H31L 105.4
C316 C305 H31L 105.4
C306 C305 H31L 71.2
H30K C305 H31L 43.4
H30L C305 H31L 141.4
H31K C305 H31L 106.0
C305 C306 H30M 109.5
C305 C306 H30N 109.5
H30M C306 H30N 109.5
C305 C306 H30O 109.5
H30M C306 H30O 109.5
H30N C306 H30O 109.5
C305 C316 H31A 109.5
C305 C316 H31B 109.5
H31A C316 H31B 109.5
C305 C316 H31C 109.5
H31A C316 H31C 109.5
H31B C316 H31C 109.5

loop_
_geom_bond_atom_site_label_1
_geom_bond_atom_site_label_2
_geom_bond_distance
Ir1 C19 2.016(8)
Ir1 C30 2.020(8)
Ir1 N10 2.058(6)
Ir1 N9 2.067(7)
Ir1 N1 2.157(6)
Ir1 N5 2.176(6)
N1 C1 1.352(10)
N1 N2 1.361(9)
N2 N3 1.318(9)
N3 N4 1.340(10)
N4 C1 1.338(10)
N5 C8 1.318(10)
N5 N6 1.357(8)
N6 N7 1.286(10)
N7 N8 1.359(10)
N8 C8 1.343(10)
N9 C9 1.328(10)
N9 C13 1.365(10)
N10 C20 1.345(10)
N10 C24 1.382(10)
C1 C2 1.467(11)
C2 C3 1.398(10)
C2 C7 1.417(10)
C3 C4 1.398(12)
C3 H3 0.9500
C4 C5 1.389(12)
C4 H4 0.9500
C5 C6 1.380(11)
C5 H5 0.9500
C6 C7 1.389(11)
C6 H6 0.9500
C7 C8 1.468(10)
C9 C10 1.391(12)
C9 H9 0.9500
C10 C11 1.394(12)
C10 H10 0.9500
C11 C12 1.364(12)
C11 H11 0.9500
C12 C13 1.403(11)
C12 H12 0.9500
C13 C14 1.461(11)
C14 C15 1.404(11)
C14 C19 1.411(11)
C15 C16 1.369(12)
C15 H15 0.9500
C16 C17 1.389(12)
C16 H16 0.9500
C17 C18 1.390(11)
C17 H17 0.9500
C18 C19 1.411(11)
C18 H18 0.9500
C20 C21 1.365(11)
C20 H20 0.9500
C21 C22 1.387(11)
C21 H21 0.9500
C22 C23 1.387(11)
C22 H22 0.9500
C23 C24 1.391(11)
C23 H23 0.9500
C24 C25 1.468(11)
C25 C26 1.384(11)
C25 C30 1.394(11)
C26 C27 1.359(12)
C26 H26 0.9500
C27 C28 1.389(13)
C27 H27 0.9500
C28 C29 1.381(12)
C28 H28 0.9500
C29 C30 1.392(11)
C29 H29 0.9500
N31 C305 1.437(12)
N31 C303 1.465(11)
N31 C301 1.468(11)
N31 H31 0.9300
C301 C302 1.507(13)
C301 H30A 0.9900
C301 H30B 0.9900
C302 H30C 0.9800
C302 H30D 0.9800
C302 H30E 0.9800
C303 C304 1.481(13)
C303 H30F 0.9900
C303 H30G 0.9900
C304 H30H 0.9800
C304 H30I 0.9800
C304 H30J 0.9800
C305 C316 1.550(15)
C305 C306 1.550(14)
C305 H30K 0.9900
C305 H30L 0.9900
C305 H31K 0.9900
C305 H31L 0.9900
C306 H30M 0.9800
C306 H30N 0.9800
C306 H30O 0.9800
C316 H31A 0.9800
C316 H31B 0.9800
C316 H31C 0.9800

loop_
_geom_hbond_atom_site_label_D
_geom_hbond_atom_site_label_H
_geom_hbond_atom_site_label_A
_geom_hbond_distance_DH
_geom_hbond_distance_HA
_geom_hbond_distance_DA
_geom_hbond_angle_DHA
_geom_hbond_site_symmetry_A
N31 H31 N8 0.93 2.28 3.187(15) 163.3 1_545

loop_
_geom_torsion_atom_site_label_1
_geom_torsion_atom_site_label_2
_geom_torsion_atom_site_label_3
_geom_torsion_atom_site_label_4
_geom_torsion
C19 Ir1 N1 C1 98(4)
C30 Ir1 N1 C1 -137.8(7)
N10 Ir1 N1 C1 -57.5(7)
N9 Ir1 N1 C1 126.1(7)
N5 Ir1 N1 C1 43.0(7)
C19 Ir1 N1 N2 -83(4)
C30 Ir1 N1 N2 41.6(6)
N10 Ir1 N1 N2 121.9(5)
N9 Ir1 N1 N2 -54.5(6)
N5 Ir1 N1 N2 -137.6(5)
C1 N1 N2 N3 -0.3(8)
Ir1 N1 N2 N3 -179.8(5)
N1 N2 N3 N4 0.2(9)
N2 N3 N4 C1 -0.1(9)
C19 Ir1 N5 C8 150.8(8)
C30 Ir1 N5 C8 -44(4)
N10 Ir1 N5 C8 57.2(8)
N9 Ir1 N5 C8 -128.8(8)
N1 Ir1 N5 C8 -32.3(7)
C19 Ir1 N5 N6 -49.2(6)
C30 Ir1 N5 N6 116(4)
N10 Ir1 N5 N6 -142.8(5)
N9 Ir1 N5 N6 31.2(6)
N1 Ir1 N5 N6 127.7(6)
C8 N5 N6 N7 0.2(9)
Ir1 N5 N6 N7 -164.7(6)
N5 N6 N7 N8 -0.1(11)
N6 N7 N8 C8 0.0(11)
C19 Ir1 N9 C9 179.7(7)
C30 Ir1 N9 C9 -89.9(7)
N10 Ir1 N9 C9 -148.8(17)
N1 Ir1 N9 C9 1.5(7)
N5 Ir1 N9 C9 86.1(7)
C19 Ir1 N9 C13 2.9(5)
C30 Ir1 N9 C13 93.3(6)
N10 Ir1 N9 C13 34(2)
N1 Ir1 N9 C13 -175.3(5)
N5 Ir1 N9 C13 -90.7(6)
C19 Ir1 N10 C20 -85.5(6)
C30 Ir1 N10 C20 -176.3(7)
N9 Ir1 N10 C20 -116.5(19)
N1 Ir1 N10 C20 93.0(6)
N5 Ir1 N10 C20 7.7(6)
C19 Ir1 N10 C24 88.4(5)
C30 Ir1 N10 C24 -2.4(5)
N9 Ir1 N10 C24 57(2)
N1 Ir1 N10 C24 -93.2(5)
N5 Ir1 N10 C24 -178.5(5)
N3 N4 C1 N1 -0.1(9)
N3 N4 C1 C2 178.6(7)
N2 N1 C1 N4 0.2(8)
Ir1 N1 C1 N4 179.6(5)
N2 N1 C1 C2 -178.3(7)
Ir1 N1 C1 C2 1.1(12)
N4 C1 C2 C3 -35.0(11)
N1 C1 C2 C3 143.4(8)
N4 C1 C2 C7 140.2(8)
N1 C1 C2 C7 -41.4(12)
C7 C2 C3 C4 1.9(12)
C1 C2 C3 C4 177.6(7)
C2 C3 C4 C5 -0.9(12)
C3 C4 C5 C6 0.0(12)
C4 C5 C6 C7 -0.1(12)
C5 C6 C7 C2 1.2(12)
C5 C6 C7 C8 -173.3(8)
C3 C2 C7 C6 -2.0(11)
C1 C2 C7 C6 -177.2(7)
C3 C2 C7 C8 172.0(7)
C1 C2 C7 C8 -3.2(12)
N6 N5 C8 N8 -0.2(9)
Ir1 N5 C8 N8 161.4(6)
N6 N5 C8 C7 175.9(8)
Ir1 N5 C8 C7 -22.5(13)
N7 N8 C8 N5 0.1(10)
N7 N8 C8 C7 -176.4(8)
C6 C7 C8 N5 -129.0(9)
C2 C7 C8 N5 56.8(12)
C6 C7 C8 N8 46.8(11)
C2 C7 C8 N8 -127.4(9)
C13 N9 C9 C10 3.1(12)
Ir1 N9 C9 C10 -173.6(6)
N9 C9 C10 C11 -2.5(13)
C9 C10 C11 C12 0.4(13)
C10 C11 C12 C13 1.1(13)
C9 N9 C13 C12 -1.5(11)
Ir1 N9 C13 C12 175.5(6)
C9 N9 C13 C14 -178.7(7)
Ir1 N9 C13 C14 -1.7(9)
C11 C12 C13 N9 -0.6(12)
C11 C12 C13 C14 176.4(8)
N9 C13 C14 C15 177.8(7)
C12 C13 C14 C15 0.7(13)
N9 C13 C14 C19 -1.3(10)
C12 C13 C14 C19 -178.3(8)
C19 C14 C15 C16 -1.8(12)
C13 C14 C15 C16 179.3(8)
C14 C15 C16 C17 -0.9(13)
C15 C16 C17 C18 3.1(13)
C16 C17 C18 C19 -2.8(13)
C17 C18 C19 C14 0.1(11)
C17 C18 C19 Ir1 177.1(6)
C15 C14 C19 C18 2.1(11)
C13 C14 C19 C18 -178.9(7)
C15 C14 C19 Ir1 -175.3(6)
C13 C14 C19 Ir1 3.7(9)
C30 Ir1 C19 C18 83.4(7)
N10 Ir1 C19 C18 3.1(7)
N9 Ir1 C19 C18 179.4(7)
N1 Ir1 C19 C18 -152(4)
N5 Ir1 C19 C18 -97.6(7)
C30 Ir1 C19 C14 -99.5(6)
N10 Ir1 C19 C14 -179.8(5)
N9 Ir1 C19 C14 -3.5(5)
N1 Ir1 C19 C14 25(4)
N5 Ir1 C19 C14 79.5(6)
C24 N10 C20 C21 1.8(11)
Ir1 N10 C20 C21 175.5(6)
N10 C20 C21 C22 0.2(12)
C20 C21 C22 C23 -2.8(12)
C21 C22 C23 C24 3.3(12)
C20 N10 C24 C23 -1.2(10)
Ir1 N10 C24 C23 -175.7(6)
C20 N10 C24 C25 178.3(6)
Ir1 N10 C24 C25 3.9(8)
C22 C23 C24 N10 -1.3(11)
C22 C23 C24 C25 179.2(7)
N10 C24 C25 C26 174.8(7)
C23 C24 C25 C26 -5.7(12)
N10 C24 C25 C30 -3.5(10)
C23 C24 C25 C30 176.0(7)
C30 C25 C26 C27 -0.7(13)
C24 C25 C26 C27 -178.9(8)
C25 C26 C27 C28 2.6(14)
C26 C27 C28 C29 -3.2(15)
C27 C28 C29 C30 1.9(15)
C28 C29 C30 C25 0.1(12)
C28 C29 C30 Ir1 175.7(7)
C26 C25 C30 C29 -0.7(12)
C24 C25 C30 C29 177.6(7)
C26 C25 C30 Ir1 -176.9(6)
C24 C25 C30 Ir1 1.5(9)
C19 Ir1 C30 C29 91.9(7)
N10 Ir1 C30 C29 -175.2(8)
N9 Ir1 C30 C29 10.9(7)
N1 Ir1 C30 C29 -85.0(7)
N5 Ir1 C30 C29 -73(4)
C19 Ir1 C30 C25 -92.5(6)
N10 Ir1 C30 C25 0.4(6)
N9 Ir1 C30 C25 -173.4(6)
N1 Ir1 C30 C25 90.6(6)
N5 Ir1 C30 C25 102(4)
C305 N31 C301 C302 144.8(12)
C303 N31 C301 C302 -72.4(14)
C305 N31 C303 C304 -41.2(17)
C301 N31 C303 C304 176.6(11)
C303 N31 C305 C316 88.9(18)
C301 N31 C305 C316 -131.3(16)
C303 N31 C305 C306 -72.9(15)
C301 N31 C305 C306 66.8(15)
